data_1508554
loop_
_publ_author_name
'Zang, Le Yun'
'Wei, Wei'
'Guo, Ye'
'Wang, Ting'
'Jiao, Rui Hua'
'Ng, Seik Weng'
'Tan, Ren Xiang'
'Ge, Hui Ming'

_publ_section_title
;
 Sesquiterpenoids from the mangrove-derived endophytic fungus Diaporthe
 sp.
;
_journal_issue 10
_journal_name_full 'Journal of natural products'
_journal_page_first 1744
_journal_page_last 1749
_journal_paper_doi 10.1021/np3004112
_journal_volume 75
_journal_year 2012
_chemical_absolute_configuration ad
_chemical_formula_moiety 'C15 H20 O5'
_chemical_formula_sum 'C15 H20 O5'
_chemical_formula_weight 280.31
_chemical_name_systematic
; 
 ? 
;
_space_group_IT_number 19
_symmetry_cell_setting orthorhombic
_symmetry_space_group_name_Hall 'P 2ac 2ab'
_symmetry_space_group_name_H-M 'P 21 21 21'
_atom_sites_solution_hydrogens geom
_atom_sites_solution_primary direct
_atom_sites_solution_secondary difmap
_audit_creation_method SHELXL-97
_cell_angle_alpha 90.00
_cell_angle_beta 90.00
_cell_angle_gamma 90.00
_cell_formula_units_Z 4
_cell_length_a 8.0388(2)
_cell_length_b 11.6016(2)
_cell_length_c 14.5562(3)
_cell_measurement_reflns_used 3195
_cell_measurement_temperature 100(2)
_cell_measurement_theta_max 74.16
_cell_measurement_theta_min 3.03
_cell_volume 1357.55(5)
_computing_cell_refinement 'CrysAlis PRO (Agilent, 2010)'
_computing_data_collection 'CrysAlis PRO (Agilent, 2010)'
_computing_data_reduction 'CrysAlis PRO (Agilent, 2010)'
_computing_molecular_graphics 'X-Seed (Barbour, 2001)'
_computing_publication_material 'publCIF (Westrip, 2010)'
_computing_structure_refinement 'SHELXL-97 (Sheldrick, 2008)'
_computing_structure_solution 'SHELXS-97 (Sheldrick, 2008)'
_diffrn_ambient_temperature 100(2)
_diffrn_detector_area_resol_mean 10.4041
_diffrn_measured_fraction_theta_full 0.961
_diffrn_measured_fraction_theta_max 0.962
_diffrn_measurement_device_type 'Agilent Technologies SuperNova Dual diffractometer with Atlas detector'
_diffrn_measurement_method '\w scan'
_diffrn_radiation_monochromator Mirror
_diffrn_radiation_source 'SuperNova (Cu) X-ray Source'
_diffrn_radiation_type CuK\a
_diffrn_radiation_wavelength 1.54184
_diffrn_reflns_av_R_equivalents 0.0122
_diffrn_reflns_av_sigmaI/netI 0.0197
_diffrn_reflns_limit_h_max 6
_diffrn_reflns_limit_h_min -9
_diffrn_reflns_limit_k_max 14
_diffrn_reflns_limit_k_min -9
_diffrn_reflns_limit_l_max 16
_diffrn_reflns_limit_l_min -17
_diffrn_reflns_number 3905
_diffrn_reflns_theta_full 74.33
_diffrn_reflns_theta_max 74.33
_diffrn_reflns_theta_min 4.87
_diffrn_standards_decay_% 0
_diffrn_standards_interval_count 0
_diffrn_standards_interval_time 0
_diffrn_standards_number 0
_exptl_absorpt_coefficient_mu 0.849
_exptl_absorpt_correction_T_max 0.8485
_exptl_absorpt_correction_T_min 0.7848
_exptl_absorpt_correction_type multi-scan
_exptl_absorpt_process_details 'CrysAlis PRO (Agilent, 2010)'
_exptl_crystal_colour Colorless
_exptl_crystal_density_diffrn 1.371
_exptl_crystal_density_method 'not measured'
_exptl_crystal_description Prism
_exptl_crystal_F_000 600
_exptl_crystal_size_max 0.30
_exptl_crystal_size_mid 0.25
_exptl_crystal_size_min 0.20
_refine_diff_density_max 0.219
_refine_diff_density_min -0.225
_refine_diff_density_rms 0.047
_refine_ls_abs_structure_details 'Flack parameter from 1085 Friedel pairs'
_refine_ls_abs_structure_Flack 0.0(2)
_refine_ls_extinction_method none
_refine_ls_goodness_of_fit_ref 1.063
_refine_ls_hydrogen_treatment mixed
_refine_ls_matrix_type full
_refine_ls_number_parameters 185
_refine_ls_number_reflns 2605
_refine_ls_number_restraints 1
_refine_ls_restrained_S_all 1.063
_refine_ls_R_factor_all 0.0312
_refine_ls_R_factor_gt 0.0306
_refine_ls_shift/su_max 0.001
_refine_ls_shift/su_mean 0.001
_refine_ls_structure_factor_coef Fsqd
_refine_ls_weighting_details 'calc w=1/[\s^2^(Fo^2^)+(0.0564P)^2^+0.2059P] where P=(Fo^2^+2Fc^2^)/3'
_refine_ls_weighting_scheme calc
_refine_ls_wR_factor_gt 0.0819
_refine_ls_wR_factor_ref 0.0824
_reflns_number_gt 2559
_reflns_number_total 2605
_reflns_threshold_expression I>2\s(I)
_cod_data_source_file np3004112_si_002.cif
_cod_data_source_block a
_cod_depositor_comments
;
The following automatic conversions were performed:

'_symmetry_cell_setting' value 'Orthorhombic' changed to
'orthorhombic' according to
/home/saulius/struct/CIF-dictionaries/cif_core.dic dictionary named
'cif_core.dic' version 2.4.2 from
2011-04-26.

'_exptl_absorpt_correction_type' value 'Multi-scan'
changed to 'multi-scan' according to
/home/saulius/struct/CIF-dictionaries/cif_core.dic dictionary named
'cif_core.dic' version 2.4.2 from 2011-04-26.

Automatic conversion script
Id: cif_fix_values 1891 2012-01-12 08:04:46Z andrius 
;
_cod_database_code 1508554

loop_
_symmetry_equiv_pos_as_xyz
'x, y, z'
'-x+1/2, -y, z+1/2'
'-x, y+1/2, -z+1/2'
'x+1/2, -y+1/2, -z'

loop_
_atom_site_label
_atom_site_type_symbol
_atom_site_fract_x
_atom_site_fract_y
_atom_site_fract_z
_atom_site_U_iso_or_equiv
_atom_site_adp_type
_atom_site_occupancy
_atom_site_symmetry_multiplicity
_atom_site_calc_flag
_atom_site_refinement_flags
O1 O 0.54284(12) 0.82335(8) 0.22862(7) 0.0183(2) Uani 1 1 d .
O2 O 0.52624(15) 0.68279(9) 0.33455(8) 0.0277(3) Uani 1 1 d .
O3 O 0.86919(12) 1.02503(8) 0.45751(6) 0.0133(2) Uani 1 1 d .
O4 O 0.68048(13) 1.14534(9) 0.50551(7) 0.0206(2) Uani 1 1 d .
O5 O 1.15633(16) 1.16022(9) 0.37776(7) 0.0254(3) Uani 1 1 d D
H1 H 1.161(3) 1.2103(14) 0.4189(11) 0.035(6) Uiso 1 1 d D
C1 C 0.59791(18) 0.76667(12) 0.30443(10) 0.0186(3) Uani 1 1 d .
C2 C 0.74823(16) 0.82446(11) 0.33844(9) 0.0152(3) Uani 1 1 d .
C3 C 0.78274(16) 0.91302(11) 0.28338(9) 0.0131(3) Uani 1 1 d .
C4 C 0.65387(17) 0.91887(12) 0.20902(9) 0.0163(3) Uani 1 1 d .
H4A H 0.5934 0.9931 0.2111 0.020 Uiso 1 1 calc R
H4B H 0.7055 0.9100 0.1477 0.020 Uiso 1 1 calc R
C5 C 0.76355(17) 1.11148(11) 0.44138(9) 0.0131(3) Uani 1 1 d .
C6 C 0.74007(17) 1.15783(11) 0.34594(9) 0.0156(3) Uani 1 1 d .
H6A H 0.7437 1.2430 0.3491 0.019 Uiso 1 1 calc R
H6B H 0.6274 1.1359 0.3248 0.019 Uiso 1 1 calc R
C7 C 0.86435(16) 1.11878(11) 0.27384(9) 0.0140(3) Uani 1 1 d .
H7A H 0.9599 1.1726 0.2731 0.017 Uiso 1 1 calc R
H7B H 0.8111 1.1212 0.2126 0.017 Uiso 1 1 calc R
C8 C 0.92790(16) 0.99571(11) 0.29256(9) 0.0119(3) Uani 1 1 d .
C9 C 1.05604(18) 0.96640(12) 0.21727(9) 0.0183(3) Uani 1 1 d .
H9A H 1.0049 0.9764 0.1567 0.027 Uiso 1 1 calc R
H9B H 1.0924 0.8863 0.2244 0.027 Uiso 1 1 calc R
H9C H 1.1522 1.0178 0.2229 0.027 Uiso 1 1 calc R
C10 C 0.99662(16) 0.98283(11) 0.39294(9) 0.0120(3) Uani 1 1 d .
C11 C 1.01282(17) 0.85416(11) 0.41928(9) 0.0143(3) Uani 1 1 d .
H11A H 1.0872 0.8156 0.3747 0.017 Uiso 1 1 calc R
H11B H 1.0652 0.8484 0.4807 0.017 Uiso 1 1 calc R
C12 C 0.84622(18) 0.79104(11) 0.42113(10) 0.0178(3) Uani 1 1 d .
H12A H 0.8650 0.7067 0.4213 0.021 Uiso 1 1 calc R
H12B H 0.7842 0.8117 0.4775 0.021 Uiso 1 1 calc R
C13 C 1.16086(18) 1.04829(12) 0.41906(9) 0.0160(3) Uani 1 1 d .
C14 C 1.31837(18) 0.98710(15) 0.38537(11) 0.0270(3) Uani 1 1 d .
H14A H 1.4165 1.0317 0.4037 0.040 Uiso 1 1 calc R
H14B H 1.3151 0.9805 0.3183 0.040 Uiso 1 1 calc R
H14C H 1.3243 0.9100 0.4126 0.040 Uiso 1 1 calc R
C15 C 1.17531(19) 1.06252(12) 0.52346(9) 0.0191(3) Uani 1 1 d .
H15A H 1.2785 1.1036 0.5382 0.029 Uiso 1 1 calc R
H15B H 1.1767 0.9864 0.5526 0.029 Uiso 1 1 calc R
H15C H 1.0800 1.1067 0.5463 0.029 Uiso 1 1 calc R

loop_
_atom_site_aniso_label
_atom_site_aniso_U_11
_atom_site_aniso_U_22
_atom_site_aniso_U_33
_atom_site_aniso_U_23
_atom_site_aniso_U_13
_atom_site_aniso_U_12
O1 0.0179(5) 0.0179(5) 0.0192(5) 0.0000(4) -0.0065(4) -0.0049(4)
O2 0.0300(6) 0.0232(5) 0.0298(6) 0.0052(5) -0.0061(5) -0.0140(5)
O3 0.0153(5) 0.0140(4) 0.0107(4) 0.0011(3) 0.0013(3) 0.0032(4)
O4 0.0246(5) 0.0206(5) 0.0167(5) -0.0017(4) 0.0042(4) 0.0064(4)
O5 0.0406(6) 0.0156(5) 0.0201(5) 0.0035(4) -0.0083(5) -0.0112(5)
C1 0.0202(7) 0.0188(7) 0.0170(6) -0.0004(5) -0.0027(5) -0.0030(5)
C2 0.0157(7) 0.0135(6) 0.0163(6) -0.0010(5) -0.0018(5) -0.0017(5)
C3 0.0139(6) 0.0127(6) 0.0126(6) -0.0035(5) 0.0013(5) 0.0013(5)
C4 0.0176(6) 0.0145(6) 0.0169(6) -0.0002(5) -0.0024(5) -0.0037(5)
C5 0.0141(6) 0.0110(6) 0.0142(6) -0.0009(5) -0.0002(5) -0.0006(5)
C6 0.0185(6) 0.0140(6) 0.0142(6) 0.0018(5) -0.0008(5) 0.0030(5)
C7 0.0169(6) 0.0119(6) 0.0131(6) 0.0015(5) 0.0000(5) 0.0000(5)
C8 0.0128(6) 0.0117(5) 0.0111(6) 0.0004(5) -0.0002(5) -0.0009(5)
C9 0.0197(7) 0.0200(6) 0.0151(7) -0.0016(5) 0.0049(5) -0.0009(6)
C10 0.0113(6) 0.0131(6) 0.0115(6) -0.0010(5) 0.0008(5) 0.0013(5)
C11 0.0154(6) 0.0116(6) 0.0159(6) 0.0008(5) -0.0037(5) 0.0010(5)
C12 0.0213(7) 0.0138(6) 0.0184(6) 0.0037(5) -0.0044(6) -0.0048(5)
C13 0.0170(7) 0.0147(6) 0.0163(6) 0.0008(5) -0.0027(5) -0.0039(5)
C14 0.0134(7) 0.0385(9) 0.0290(8) -0.0052(7) 0.0000(6) -0.0022(7)
C15 0.0221(7) 0.0184(6) 0.0167(7) -0.0001(5) -0.0068(5) -0.0043(6)

loop_
_atom_type_symbol
_atom_type_description
_atom_type_scat_dispersion_real
_atom_type_scat_dispersion_imag
_atom_type_scat_source
C C 0.0181 0.0091 'International Tables Vol C Tables 4.2.6.8 and 6.1.1.4'
H H 0.0000 0.0000 'International Tables Vol C Tables 4.2.6.8 and 6.1.1.4'
O O 0.0492 0.0322 'International Tables Vol C Tables 4.2.6.8 and 6.1.1.4'

loop_
_geom_angle_atom_site_label_1
_geom_angle_atom_site_label_2
_geom_angle_atom_site_label_3
_geom_angle
C1 O1 C4 109.20(10)
C5 O3 C10 125.42(10)
C13 O5 H1 109.2(15)
O2 C1 O1 121.81(13)
O2 C1 C2 129.46(14)
O1 C1 C2 108.73(12)
C3 C2 C1 108.71(12)
C3 C2 C12 125.22(12)
C1 C2 C12 126.07(12)
C2 C3 C4 108.98(12)
C2 C3 C8 126.52(12)
C4 C3 C8 124.50(12)
O1 C4 C3 104.38(11)
O1 C4 H4A 110.9
C3 C4 H4A 110.9
O1 C4 H4B 110.9
C3 C4 H4B 110.9
H4A C4 H4B 108.9
O4 C5 O3 117.27(12)
O4 C5 C6 121.79(12)
O3 C5 C6 120.78(11)
C5 C6 C7 116.74(11)
C5 C6 H6A 108.1
C7 C6 H6A 108.1
C5 C6 H6B 108.1
C7 C6 H6B 108.1
H6A C6 H6B 107.3
C6 C7 C8 111.87(10)
C6 C7 H7A 109.2
C8 C7 H7A 109.2
C6 C7 H7B 109.2
C8 C7 H7B 109.2
H7A C7 H7B 107.9
C3 C8 C7 108.39(10)
C3 C8 C9 108.18(10)
C7 C8 C9 107.47(10)
C3 C8 C10 107.02(10)
C7 C8 C10 111.69(10)
C9 C8 C10 113.93(11)
C8 C9 H9A 109.5
C8 C9 H9B 109.5
H9A C9 H9B 109.5
C8 C9 H9C 109.5
H9A C9 H9C 109.5
H9B C9 H9C 109.5
O3 C10 C11 102.77(10)
O3 C10 C8 108.51(10)
C11 C10 C8 110.63(10)
O3 C10 C13 105.63(10)
C11 C10 C13 109.63(11)
C8 C10 C13 118.40(11)
C12 C11 C10 113.17(11)
C12 C11 H11A 108.9
C10 C11 H11A 108.9
C12 C11 H11B 108.9
C10 C11 H11B 108.9
H11A C11 H11B 107.8
C2 C12 C11 108.95(11)
C2 C12 H12A 109.9
C11 C12 H12A 109.9
C2 C12 H12B 109.9
C11 C12 H12B 109.9
H12A C12 H12B 108.3
O5 C13 C14 107.87(13)
O5 C13 C15 108.69(11)
C14 C13 C15 107.73(12)
O5 C13 C10 108.40(11)
C14 C13 C10 113.17(11)
C15 C13 C10 110.85(11)
C13 C14 H14A 109.5
C13 C14 H14B 109.5
H14A C14 H14B 109.5
C13 C14 H14C 109.5
H14A C14 H14C 109.5
H14B C14 H14C 109.5
C13 C15 H15A 109.5
C13 C15 H15B 109.5
H15A C15 H15B 109.5
C13 C15 H15C 109.5
H15A C15 H15C 109.5
H15B C15 H15C 109.5

loop_
_geom_bond_atom_site_label_1
_geom_bond_atom_site_label_2
_geom_bond_distance
O1 C1 1.3587(17)
O1 C4 1.4512(16)
O2 C1 1.2129(19)
O3 C5 1.3350(16)
O3 C10 1.4739(15)
O4 C5 1.2132(16)
O5 C13 1.4315(16)
O5 H1 0.835(10)
C1 C2 1.4679(19)
C2 C3 1.3322(19)
C2 C12 1.4898(19)
C3 C4 1.4998(18)
C3 C8 1.5165(17)
C4 H4A 0.9900
C4 H4B 0.9900
C5 C6 1.5017(18)
C6 C7 1.5181(18)
C6 H6A 0.9900
C6 H6B 0.9900
C7 C8 1.5408(16)
C7 H7A 0.9900
C7 H7B 0.9900
C8 C9 1.5420(18)
C8 C10 1.5692(17)
C9 H9A 0.9800
C9 H9B 0.9800
C9 H9C 0.9800
C10 C11 1.5468(18)
C10 C13 1.5699(18)
C11 C12 1.5267(19)
C11 H11A 0.9900
C11 H11B 0.9900
C12 H12A 0.9900
C12 H12B 0.9900
C13 C14 1.532(2)
C13 C15 1.5331(19)
C14 H14A 0.9800
C14 H14B 0.9800
C14 H14C 0.9800
C15 H15A 0.9800
C15 H15B 0.9800
C15 H15C 0.9800

loop_
_geom_hbond_atom_site_label_D
_geom_hbond_atom_site_label_H
_geom_hbond_atom_site_label_A
_geom_hbond_distance_DH
_geom_hbond_distance_HA
_geom_hbond_distance_DA
_geom_hbond_angle_DHA
_geom_hbond_site_symmetry_A
O5 H1 O4 0.84(1) 2.01(1) 2.831(2) 167(2) 4_576

loop_
_geom_torsion_atom_site_label_1
_geom_torsion_atom_site_label_2
_geom_torsion_atom_site_label_3
_geom_torsion_atom_site_label_4
_geom_torsion
C4 O1 C1 O2 -179.62(14)
C4 O1 C1 C2 0.61(15)
O2 C1 C2 C3 179.64(15)
O1 C1 C2 C3 -0.61(16)
O2 C1 C2 C12 -0.8(3)
O1 C1 C2 C12 178.93(12)
C1 C2 C3 C4 0.35(15)
C12 C2 C3 C4 -179.20(12)
C1 C2 C3 C8 -179.53(12)
C12 C2 C3 C8 0.9(2)
C1 O1 C4 C3 -0.39(14)
C2 C3 C4 O1 0.01(15)
C8 C3 C4 O1 179.89(11)
C10 O3 C5 O4 -170.93(11)
C10 O3 C5 C6 13.73(18)
O4 C5 C6 C7 173.23(12)
O3 C5 C6 C7 -11.64(18)
C5 C6 C7 C8 31.75(16)
C2 C3 C8 C7 -137.72(14)
C4 C3 C8 C7 42.42(16)
C2 C3 C8 C9 106.04(15)
C4 C3 C8 C9 -73.82(15)
C2 C3 C8 C10 -17.12(17)
C4 C3 C8 C10 163.02(12)
C6 C7 C8 C3 64.85(13)
C6 C7 C8 C9 -178.45(11)
C6 C7 C8 C10 -52.81(14)
C5 O3 C10 C11 -150.86(11)
C5 O3 C10 C8 -33.67(16)
C5 O3 C10 C13 94.24(13)
C3 C8 C10 O3 -66.51(12)
C7 C8 C10 O3 51.97(13)
C9 C8 C10 O3 173.97(10)
C3 C8 C10 C11 45.52(13)
C7 C8 C10 C11 164.00(11)
C9 C8 C10 C11 -74.00(14)
C3 C8 C10 C13 173.23(11)
C7 C8 C10 C13 -68.29(14)
C9 C8 C10 C13 53.71(15)
O3 C10 C11 C12 52.28(13)
C8 C10 C11 C12 -63.39(14)
C13 C10 C11 C12 164.25(11)
C3 C2 C12 C11 -13.78(19)
C1 C2 C12 C11 166.75(13)
C10 C11 C12 C2 44.16(15)
O3 C10 C13 O5 -81.43(12)
C11 C10 C13 O5 168.49(11)
C8 C10 C13 O5 40.31(15)
O3 C10 C13 C14 158.96(12)
C11 C10 C13 C14 48.87(15)
C8 C10 C13 C14 -79.31(15)
O3 C10 C13 C15 37.80(14)
C11 C10 C13 C15 -72.29(14)
C8 C10 C13 C15 159.53(11)

loop_
_cod_related_entry_id
_cod_related_entry_code
_cod_related_entry_database
1 28533910 ChemSpider
